data_4308021
loop_
_publ_author_name
'Liqing Ma'
'Philip M. Imbesi'
'James B. Updegraff'
'Allen D. Hunter'
'John D. Protasiewicz'

_publ_section_title
;
Synthesis and Structural Studies of NCN Diimine Palladium Pincer Complexes
Bearingm-Terphenyl Scaffolds
;
_journal_name_full 'Inorganic Chemistry'
_journal_page_first 5220
_journal_page_last 5228
_journal_paper_doi 10.1021/ic062476a
_journal_volume 46
_journal_year 2007
_chemical_formula_sum 'C38 H35 I N2 Pd'
_chemical_formula_weight 752.98
_chemical_name_systematic
; 
 ? 
;
_space_group_IT_number 15
_symmetry_cell_setting monoclinic
_symmetry_space_group_name_Hall '-C 2yc'
_symmetry_space_group_name_H-M 'C 1 2/c 1'
_atom_sites_solution_hydrogens geom
_atom_sites_solution_primary direct
_atom_sites_solution_secondary difmap
_audit_creation_method SHELXL-97
_cell_angle_alpha 90.00
_cell_angle_beta 121.3160(10)
_cell_angle_gamma 90.00
_cell_formula_units_Z 8
_cell_length_a 27.4660(8)
_cell_length_b 13.7460(4)
_cell_length_c 19.5017(6)
_cell_measurement_temperature 100(2)
_cell_volume 6290.2(3)
_computing_structure_refinement 'SHELXL-97 (Sheldrick, 1997)'
_computing_structure_solution 'SHELXS-97 (Sheldrick, 1990)'
_diffrn_ambient_temperature 100(2)
_diffrn_measured_fraction_theta_full 0.998
_diffrn_measured_fraction_theta_max 0.998
_diffrn_measurement_device_type 'not measured'
_diffrn_measurement_method 'phi and omega scans'
_diffrn_radiation_monochromator graphite
_diffrn_radiation_source 'fine-focus sealed tube'
_diffrn_radiation_type MoK\a
_diffrn_radiation_wavelength 0.71073
_diffrn_reflns_av_R_equivalents 0.0174
_diffrn_reflns_av_sigmaI/netI 0.0138
_diffrn_reflns_limit_h_max 35
_diffrn_reflns_limit_h_min -34
_diffrn_reflns_limit_k_max 17
_diffrn_reflns_limit_k_min -17
_diffrn_reflns_limit_l_max 25
_diffrn_reflns_limit_l_min -25
_diffrn_reflns_number 31842
_diffrn_reflns_theta_full 27.50
_diffrn_reflns_theta_max 27.50
_diffrn_reflns_theta_min 1.72
_exptl_absorpt_coefficient_mu 1.601
_exptl_absorpt_correction_T_max 0.726
_exptl_absorpt_correction_T_min 0.626
_exptl_absorpt_correction_type multi-scan
_exptl_absorpt_process_details 'AXScale in Apex2 (Bruker, 2004)'
_exptl_crystal_colour colorless
_exptl_crystal_density_diffrn 1.590
_exptl_crystal_density_meas ?
_exptl_crystal_density_method .
_exptl_crystal_description block
_exptl_crystal_F_000 3008
_exptl_crystal_size_max 0.35
_exptl_crystal_size_mid 0.25
_exptl_crystal_size_min 0.20
_refine_diff_density_max 0.506
_refine_diff_density_min -0.367
_refine_diff_density_rms 0.063
_refine_ls_extinction_method none
_refine_ls_goodness_of_fit_ref 1.090
_refine_ls_hydrogen_treatment constr
_refine_ls_matrix_type full
_refine_ls_number_parameters 385
_refine_ls_number_reflns 7193
_refine_ls_number_restraints 0
_refine_ls_restrained_S_all 1.090
_refine_ls_R_factor_all 0.0180
_refine_ls_R_factor_gt 0.0165
_refine_ls_shift/su_max 0.004
_refine_ls_shift/su_mean 0.000
_refine_ls_structure_factor_coef Fsqd
_refine_ls_weighting_details 'calc w=1/[\s^2^(Fo^2^)+(0.0254P)^2^+6.5853P] where P=(Fo^2^+2Fc^2^)/3'
_refine_ls_weighting_scheme calc
_refine_ls_wR_factor_gt 0.0459
_refine_ls_wR_factor_ref 0.0469
_reflns_number_gt 6796
_reflns_number_total 7193
_reflns_threshold_expression >2sigma(I)
_cod_data_source_file ic062476a-file001_4.cif
_cod_data_source_block 12
_cod_depositor_comments
;
The following automatic conversions were performed:
'_symmetry_cell_setting' value 'Monoclinic' changed to 'monoclinic'
according to '/home/saulius/struct/CIF-dictionaries/cif_core.dic'
dictionary named 'cif_core.dic' version 2.4.1 from 2010-06-29.

Automatic conversion script
Id: cif_fix_enum 1527 2010-12-29 10:47:43Z saulius 
;
_cod_database_code 4308021

loop_
_symmetry_equiv_pos_as_xyz
'x, y, z'
'-x, y, -z+1/2'
'x+1/2, y+1/2, z'
'-x+1/2, y+1/2, -z+1/2'
'-x, -y, -z'
'x, -y, z-1/2'
'-x+1/2, -y+1/2, -z'
'x+1/2, -y+1/2, z-1/2'

loop_
_atom_site_label
_atom_site_type_symbol
_atom_site_fract_x
_atom_site_fract_y
_atom_site_fract_z
_atom_site_U_iso_or_equiv
_atom_site_adp_type
_atom_site_occupancy
_atom_site_symmetry_multiplicity
_atom_site_calc_flag
_atom_site_refinement_flags
_atom_site_disorder_assembly
_atom_site_disorder_group
C1 C 0.14508(6) 0.57825(10) 0.92126(9) 0.0126(3) Uani 1 1 d . . .
C2 C 0.14182(6) 0.53216(11) 0.98303(9) 0.0140(3) Uani 1 1 d . . .
C3 C 0.12645(7) 0.58518(11) 1.03045(9) 0.0169(3) Uani 1 1 d . . .
H3 H 0.1250 0.5534 1.0726 0.020 Uiso 1 1 calc R . .
C4 C 0.11334(7) 0.68315(11) 1.01650(10) 0.0174(3) Uani 1 1 d . . .
H4 H 0.1032 0.7186 1.0491 0.021 Uiso 1 1 calc R . .
C6 C 0.13128(6) 0.67796(11) 0.90719(9) 0.0137(3) Uani 1 1 d . . .
C7 C 0.13034(7) 0.73437(11) 0.84123(9) 0.0149(3) Uani 1 1 d . . .
C8 C 0.08156(7) 0.78904(12) 0.79068(10) 0.0202(3) Uani 1 1 d . . .
H8 H 0.0502 0.7869 0.7984 0.024 Uiso 1 1 calc R . .
C9 C 0.07786(8) 0.84622(13) 0.72967(11) 0.0276(4) Uani 1 1 d . . .
H9 H 0.0437 0.8808 0.6951 0.033 Uiso 1 1 calc R . .
C10 C 0.12374(9) 0.85318(14) 0.71884(11) 0.0294(4) Uani 1 1 d . . .
H10 H 0.1212 0.8921 0.6768 0.035 Uiso 1 1 calc R . .
C11 C 0.17333(8) 0.80296(12) 0.76985(11) 0.0232(3) Uani 1 1 d . . .
H11 H 0.2055 0.8099 0.7643 0.028 Uiso 1 1 calc R . .
C12 C 0.17652(7) 0.74177(11) 0.82976(9) 0.0157(3) Uani 1 1 d . . .
C13 C 0.23158(7) 0.69242(11) 0.87977(9) 0.0158(3) Uani 1 1 d . . .
H13 H 0.2650 0.7309 0.9000 0.019 Uiso 1 1 calc R . .
C14 C 0.29685(6) 0.56820(11) 0.94069(9) 0.0150(3) Uani 1 1 d . . .
C15 C 0.32057(7) 0.53130(11) 1.01825(10) 0.0191(3) Uani 1 1 d . . .
C16 C 0.37752(8) 0.50167(11) 1.05841(11) 0.0229(4) Uani 1 1 d . . .
H16 H 0.3945 0.4776 1.1117 0.027 Uiso 1 1 calc R . .
C17 C 0.41001(7) 0.50624(12) 1.02296(12) 0.0243(4) Uani 1 1 d . . .
C18 C 0.38493(7) 0.54303(12) 0.94540(11) 0.0224(3) Uani 1 1 d . . .
H18 H 0.4069 0.5463 0.9207 0.027 Uiso 1 1 calc R . .
C19 C 0.32861(7) 0.57530(11) 0.90276(10) 0.0179(3) Uani 1 1 d . . .
C20 C 0.30524(7) 0.61633(13) 0.81983(10) 0.0212(3) Uani 1 1 d . . .
H20A H 0.3154 0.6853 0.8238 0.032 Uiso 1 1 calc R . .
H20B H 0.2637 0.6096 0.7890 0.032 Uiso 1 1 calc R . .
H20C H 0.3214 0.5808 0.7927 0.032 Uiso 1 1 calc R . .
C21 C 0.47096(8) 0.47163(16) 1.06651(13) 0.0369(5) Uani 1 1 d . . .
H21A H 0.4817 0.4487 1.1202 0.055 Uiso 1 1 calc R . .
H21B H 0.4960 0.5254 1.0713 0.055 Uiso 1 1 calc R . .
H21C H 0.4748 0.4183 1.0364 0.055 Uiso 1 1 calc R . .
C22 C 0.28700(8) 0.52247(15) 1.05861(11) 0.0277(4) Uani 1 1 d . . .
H22A H 0.2654 0.5825 1.0505 0.042 Uiso 1 1 calc R . .
H22B H 0.3130 0.5115 1.1162 0.042 Uiso 1 1 calc R . .
H22C H 0.2605 0.4676 1.0355 0.042 Uiso 1 1 calc R . .
C23 C 0.15564(7) 0.42737(11) 1.00450(9) 0.0154(3) Uani 1 1 d . . .
C24 C 0.19116(7) 0.40194(12) 1.08539(10) 0.0195(3) Uani 1 1 d . . .
H24 H 0.2071 0.4519 1.1247 0.023 Uiso 1 1 calc R . .
C25 C 0.20367(8) 0.30566(12) 1.10950(10) 0.0230(3) Uani 1 1 d . . .
H25 H 0.2294 0.2907 1.1644 0.028 Uiso 1 1 calc R . .
C26 C 0.17883(8) 0.23095(12) 1.05377(10) 0.0235(3) Uani 1 1 d . . .
H26 H 0.1872 0.1649 1.0701 0.028 Uiso 1 1 calc R . .
C27 C 0.14162(7) 0.25453(11) 0.97402(10) 0.0199(3) Uani 1 1 d . . .
H27 H 0.1228 0.2040 0.9359 0.024 Uiso 1 1 calc R . .
C28 C 0.13121(7) 0.35168(11) 0.94857(9) 0.0149(3) Uani 1 1 d . . .
C29 C 0.09303(6) 0.36298(11) 0.86144(9) 0.0142(3) Uani 1 1 d . . .
H29 H 0.0579 0.3285 0.8372 0.017 Uiso 1 1 calc R . .
C30 C 0.06629(6) 0.39407(11) 0.72992(9) 0.0138(3) Uani 1 1 d . . .
C31 C 0.06487(7) 0.29818(11) 0.70318(9) 0.0170(3) Uani 1 1 d . . .
C32 C 0.03144(7) 0.28033(12) 0.62112(10) 0.0200(3) Uani 1 1 d . . .
H32 H 0.0305 0.2163 0.6022 0.024 Uiso 1 1 calc R . .
C33 C -0.00073(7) 0.35232(13) 0.56565(10) 0.0208(3) Uani 1 1 d . . .
C34 C 0.00220(7) 0.44600(13) 0.59434(9) 0.0189(3) Uani 1 1 d . . .
H34 H -0.0195 0.4961 0.5574 0.023 Uiso 1 1 calc R . .
C35 C 0.03615(6) 0.46885(12) 0.67587(9) 0.0154(3) Uani 1 1 d . . .
C36 C 0.04094(7) 0.57291(12) 0.70275(10) 0.0192(3) Uani 1 1 d . . .
H36A H 0.0448 0.5748 0.7556 0.029 Uiso 1 1 calc R . .
H36B H 0.0066 0.6087 0.6640 0.029 Uiso 1 1 calc R . .
H36C H 0.0745 0.6030 0.7061 0.029 Uiso 1 1 calc R . .
C37 C -0.03691(8) 0.32850(15) 0.47737(10) 0.0276(4) Uani 1 1 d . . .
H37A H -0.0123 0.3068 0.4577 0.041 Uiso 1 1 calc R . .
H37B H -0.0580 0.3866 0.4477 0.041 Uiso 1 1 calc R . .
H37C H -0.0638 0.2766 0.4694 0.041 Uiso 1 1 calc R . .
C38 C 0.09994(8) 0.21564(12) 0.75798(10) 0.0216(3) Uani 1 1 d . . .
H38A H 0.0803 0.1880 0.7835 0.032 Uiso 1 1 calc R . .
H38B H 0.1374 0.2403 0.7994 0.032 Uiso 1 1 calc R . .
H38C H 0.1049 0.1652 0.7266 0.032 Uiso 1 1 calc R . .
C5 C 0.11510(6) 0.72899(11) 0.95456(9) 0.0155(3) Uani 1 1 d . . .
H5 H 0.1052 0.7959 0.9440 0.019 Uiso 1 1 calc R . .
I1 I 0.203745(4) 0.412839(7) 0.763823(6) 0.01544(4) Uani 1 1 d . . .
N2 N 0.23830(5) 0.60203(9) 0.89840(8) 0.0134(2) Uani 1 1 d . . .
N1 N 0.10255(5) 0.41492(9) 0.81493(8) 0.0127(2) Uani 1 1 d . . .
Pd1 Pd 0.171163(5) 0.506531(8) 0.856161(6) 0.01040(4) Uani 1 1 d . . .

loop_
_atom_site_aniso_label
_atom_site_aniso_U_11
_atom_site_aniso_U_22
_atom_site_aniso_U_33
_atom_site_aniso_U_23
_atom_site_aniso_U_13
_atom_site_aniso_U_12
C1 0.0121(7) 0.0125(7) 0.0131(7) -0.0023(5) 0.0064(6) -0.0011(5)
C2 0.0154(7) 0.0127(7) 0.0129(7) -0.0022(5) 0.0067(6) -0.0020(5)
C3 0.0207(8) 0.0176(7) 0.0148(7) -0.0018(6) 0.0109(6) -0.0039(6)
C4 0.0195(8) 0.0170(7) 0.0203(7) -0.0066(6) 0.0134(6) -0.0039(6)
C6 0.0114(7) 0.0136(7) 0.0156(7) -0.0007(5) 0.0066(6) -0.0011(5)
C7 0.0172(7) 0.0109(6) 0.0163(7) 0.0000(5) 0.0085(6) 0.0002(5)
C8 0.0194(8) 0.0176(7) 0.0227(8) 0.0022(6) 0.0103(7) 0.0032(6)
C9 0.0276(9) 0.0236(9) 0.0261(9) 0.0109(7) 0.0100(8) 0.0091(7)
C10 0.0381(10) 0.0251(9) 0.0277(9) 0.0135(7) 0.0190(8) 0.0069(8)
C11 0.0292(9) 0.0191(8) 0.0278(9) 0.0056(7) 0.0195(8) 0.0018(7)
C12 0.0181(7) 0.0119(7) 0.0180(7) 0.0012(6) 0.0100(6) 0.0002(6)
C13 0.0166(7) 0.0154(7) 0.0186(7) -0.0003(6) 0.0113(6) -0.0017(6)
C14 0.0124(7) 0.0110(6) 0.0190(7) -0.0026(6) 0.0064(6) -0.0016(5)
C15 0.0184(8) 0.0131(7) 0.0205(8) -0.0012(6) 0.0063(6) -0.0039(6)
C16 0.0216(9) 0.0118(7) 0.0222(8) -0.0008(6) 0.0023(7) -0.0012(6)
C17 0.0175(8) 0.0135(7) 0.0322(10) -0.0068(6) 0.0059(7) 0.0010(6)
C18 0.0177(8) 0.0175(8) 0.0316(9) -0.0076(7) 0.0126(7) -0.0014(6)
C19 0.0169(8) 0.0134(7) 0.0229(8) -0.0046(6) 0.0100(7) -0.0023(6)
C20 0.0208(8) 0.0233(8) 0.0253(8) -0.0001(7) 0.0161(7) -0.0015(6)
C21 0.0222(9) 0.0332(10) 0.0399(11) -0.0086(9) 0.0053(8) 0.0091(8)
C22 0.0243(9) 0.0373(10) 0.0177(8) 0.0046(7) 0.0082(7) -0.0034(8)
C23 0.0194(8) 0.0139(7) 0.0154(7) 0.0008(6) 0.0107(6) -0.0009(6)
C24 0.0250(8) 0.0178(8) 0.0147(7) -0.0009(6) 0.0096(7) -0.0024(6)
C25 0.0294(9) 0.0215(8) 0.0143(7) 0.0035(6) 0.0087(7) 0.0000(7)
C26 0.0334(9) 0.0148(7) 0.0192(8) 0.0041(6) 0.0115(7) 0.0017(7)
C27 0.0285(9) 0.0128(7) 0.0181(7) -0.0008(6) 0.0119(7) -0.0018(6)
C28 0.0176(7) 0.0148(7) 0.0136(7) 0.0009(5) 0.0091(6) -0.0009(6)
C29 0.0154(7) 0.0123(7) 0.0153(7) -0.0012(5) 0.0084(6) -0.0004(5)
C30 0.0127(7) 0.0178(7) 0.0125(7) -0.0023(5) 0.0076(6) -0.0034(5)
C31 0.0192(8) 0.0175(7) 0.0188(7) -0.0029(6) 0.0130(6) -0.0042(6)
C32 0.0231(8) 0.0218(8) 0.0196(8) -0.0069(6) 0.0141(7) -0.0085(6)
C33 0.0186(8) 0.0310(9) 0.0157(7) -0.0056(6) 0.0109(6) -0.0099(7)
C34 0.0157(7) 0.0261(8) 0.0147(7) 0.0009(6) 0.0077(6) -0.0023(6)
C35 0.0133(7) 0.0199(7) 0.0151(7) -0.0004(6) 0.0088(6) -0.0014(6)
C36 0.0221(8) 0.0190(8) 0.0153(7) 0.0014(6) 0.0091(6) 0.0035(6)
C37 0.0274(9) 0.0388(10) 0.0160(8) -0.0072(7) 0.0108(7) -0.0107(8)
C38 0.0299(9) 0.0154(7) 0.0227(8) -0.0028(6) 0.0160(7) -0.0003(6)
C5 0.0153(7) 0.0116(7) 0.0199(7) -0.0022(6) 0.0093(6) -0.0010(5)
I1 0.01630(6) 0.01661(6) 0.01579(6) -0.00158(3) 0.01000(4) 0.00110(3)
N2 0.0135(6) 0.0143(6) 0.0133(6) -0.0007(5) 0.0075(5) -0.0004(5)
N1 0.0134(6) 0.0125(6) 0.0124(6) -0.0012(4) 0.0068(5) 0.0002(4)
Pd1 0.01146(6) 0.00981(6) 0.01049(6) 0.00007(4) 0.00611(5) 0.00013(4)

loop_
_atom_type_symbol
_atom_type_description
_atom_type_scat_dispersion_real
_atom_type_scat_dispersion_imag
_atom_type_scat_source
C C 0.0033 0.0016 'International Tables Vol C Tables 4.2.6.8 and 6.1.1.4'
H H 0.0000 0.0000 'International Tables Vol C Tables 4.2.6.8 and 6.1.1.4'
N N 0.0061 0.0033 'International Tables Vol C Tables 4.2.6.8 and 6.1.1.4'
Pd Pd -0.9988 1.0072 'International Tables Vol C Tables 4.2.6.8 and 6.1.1.4'
I I -0.4742 1.8119 'International Tables Vol C Tables 4.2.6.8 and 6.1.1.4'

loop_
_geom_angle_atom_site_label_1
_geom_angle_atom_site_label_2
_geom_angle_atom_site_label_3
_geom_angle
_geom_angle_site_symmetry_1
_geom_angle_site_symmetry_3
_geom_angle_publ_flag
C2 C1 C6 118.34(13) . . ?
C2 C1 Pd1 121.53(11) . . ?
C6 C1 Pd1 120.10(11) . . ?
C3 C2 C1 120.39(14) . . ?
C3 C2 C23 115.84(13) . . ?
C1 C2 C23 123.74(13) . . ?
C4 C3 C2 120.82(14) . . ?
C3 C4 C5 119.38(14) . . ?
C5 C6 C1 120.17(14) . . ?
C5 C6 C7 116.01(13) . . ?
C1 C6 C7 123.77(13) . . ?
C8 C7 C12 117.60(14) . . ?
C8 C7 C6 117.90(14) . . ?
C12 C7 C6 124.35(13) . . ?
C9 C8 C7 121.71(16) . . ?
C8 C9 C10 120.26(16) . . ?
C11 C10 C9 119.33(16) . . ?
C10 C11 C12 120.63(16) . . ?
C7 C12 C11 120.37(14) . . ?
C7 C12 C13 124.36(13) . . ?
C11 C12 C13 115.19(14) . . ?
N2 C13 C12 125.62(14) . . ?
C15 C14 C19 121.77(15) . . ?
C15 C14 N2 119.21(14) . . ?
C19 C14 N2 119.01(14) . . ?
C14 C15 C16 118.02(16) . . ?
C14 C15 C22 122.13(15) . . ?
C16 C15 C22 119.86(16) . . ?
C17 C16 C15 122.05(17) . . ?
C16 C17 C18 118.40(16) . . ?
C16 C17 C21 121.28(18) . . ?
C18 C17 C21 120.32(18) . . ?
C17 C18 C19 122.21(17) . . ?
C18 C19 C14 117.53(15) . . ?
C18 C19 C20 118.77(15) . . ?
C14 C19 C20 123.70(14) . . ?
C28 C23 C24 117.58(14) . . ?
C28 C23 C2 123.31(14) . . ?
C24 C23 C2 118.90(14) . . ?
C25 C24 C23 121.65(15) . . ?
C24 C25 C26 120.39(15) . . ?
C27 C26 C25 118.77(15) . . ?
C26 C27 C28 121.11(15) . . ?
C23 C28 C27 120.33(14) . . ?
C23 C28 C29 125.96(14) . . ?
C27 C28 C29 113.70(13) . . ?
N1 C29 C28 126.23(14) . . ?
C35 C30 C31 121.18(14) . . ?
C35 C30 N1 120.20(13) . . ?
C31 C30 N1 118.52(13) . . ?
C32 C31 C30 117.69(15) . . ?
C32 C31 C38 118.53(14) . . ?
C30 C31 C38 123.69(14) . . ?
C33 C32 C31 122.78(15) . . ?
C34 C33 C32 117.74(15) . . ?
C34 C33 C37 121.74(16) . . ?
C32 C33 C37 120.51(16) . . ?
C33 C34 C35 122.07(16) . . ?
C30 C35 C34 118.48(15) . . ?
C30 C35 C36 121.80(14) . . ?
C34 C35 C36 119.69(14) . . ?
C4 C5 C6 120.86(14) . . ?
C13 N2 C14 115.22(13) . . ?
C13 N2 Pd1 122.61(11) . . ?
C14 N2 Pd1 121.46(10) . . ?
C29 N1 C30 115.24(13) . . ?
C29 N1 Pd1 123.20(11) . . ?
C30 N1 Pd1 120.94(9) . . ?
C1 Pd1 N1 89.56(5) . . ?
C1 Pd1 N2 88.49(5) . . ?
N1 Pd1 N2 177.89(5) . . ?
C1 Pd1 I1 178.10(4) . . ?
N1 Pd1 I1 90.07(3) . . ?
N2 Pd1 I1 91.86(3) . . ?

loop_
_geom_bond_atom_site_label_1
_geom_bond_atom_site_label_2
_geom_bond_distance
_geom_bond_site_symmetry_2
_geom_bond_publ_flag
C1 C2 1.404(2) . ?
C1 C6 1.410(2) . ?
C1 Pd1 2.0105(15) . ?
C2 C3 1.404(2) . ?
C2 C23 1.493(2) . ?
C3 C4 1.384(2) . ?
C4 C5 1.385(2) . ?
C6 C5 1.404(2) . ?
C6 C7 1.491(2) . ?
C7 C8 1.400(2) . ?
C7 C12 1.401(2) . ?
C8 C9 1.385(2) . ?
C9 C10 1.385(3) . ?
C10 C11 1.383(3) . ?
C11 C12 1.405(2) . ?
C12 C13 1.471(2) . ?
C13 N2 1.281(2) . ?
C14 C15 1.395(2) . ?
C14 C19 1.410(2) . ?
C14 N2 1.4505(19) . ?
C15 C16 1.397(2) . ?
C15 C22 1.496(2) . ?
C16 C17 1.386(3) . ?
C17 C18 1.391(3) . ?
C17 C21 1.507(2) . ?
C18 C19 1.394(2) . ?
C19 C20 1.506(2) . ?
C23 C28 1.401(2) . ?
C23 C24 1.401(2) . ?
C24 C25 1.387(2) . ?
C25 C26 1.389(2) . ?
C26 C27 1.384(2) . ?
C27 C28 1.401(2) . ?
C28 C29 1.469(2) . ?
C29 N1 1.2835(19) . ?
C30 C35 1.395(2) . ?
C30 C31 1.411(2) . ?
C30 N1 1.4514(19) . ?
C31 C32 1.392(2) . ?
C31 C38 1.512(2) . ?
C32 C33 1.392(2) . ?
C33 C34 1.389(2) . ?
C33 C37 1.510(2) . ?
C34 C35 1.398(2) . ?
C35 C36 1.506(2) . ?
I1 Pd1 2.71613(15) . ?
N2 Pd1 2.0550(13) . ?
N1 Pd1 2.0514(12) . ?
